data_8106048
loop_
_publ_author_name
'Jambi, Suhair M.S.'

_publ_section_title
;
 Crystal structure of
 bis(2-((allylcarbamothioyl)imino)-4-methylthiazol-3-ido-\k2
 N,S)palladium(II), C16H20N6PdS4
;
_journal_issue 1
_journal_name_full 'Zeitschrift f\"ur Kristallographie - New Crystal Structures'
_journal_page_first 73
_journal_page_last 74
_journal_paper_doi 10.1515/ncrs-2017-0157
_journal_volume 233
_journal_year 2018
_chemical_formula_sum 'C16 H20 N6 Pd S4'
_chemical_formula_weight 531.02
_space_group_crystal_system monoclinic
_space_group_IT_number 15
_space_group_name_Hall '-C 2yc'
_space_group_name_H-M_alt 'C 1 2/c 1'
_symmetry_space_group_name_Hall '-C 2yc'
_atom_sites_solution_hydrogens mixed
_atom_sites_solution_primary direct
_atom_sites_solution_secondary difmap
_cell_angle_alpha 90
_cell_angle_beta 121.906(2)
_cell_angle_gamma 90
_cell_formula_units_Z 4
_cell_length_a 13.2801(8)
_cell_length_b 18.5771(8)
_cell_length_c 10.2577(5)
_cell_measurement_reflns_used 9613
_cell_measurement_temperature 293(2)
_cell_measurement_theta_max 33.13
_cell_measurement_theta_min 2.34
_cell_volume 2148.3(2)
_computing_cell_refinement 'Bruker SMART'
_computing_data_collection 'Bruker SMART'
_computing_data_reduction 'Bruker SAINT'
_computing_molecular_graphics 'Bruker SHELXTL'
_computing_publication_material 'Bruker SHELXTL'
_computing_structure_refinement 'Bruker SHELXTL'
_computing_structure_solution 'Bruker SHELXTL'
_diffrn_ambient_temperature 293(2)
_diffrn_measured_fraction_theta_full 0.996
_diffrn_measured_fraction_theta_max 0.998
_diffrn_measurement_device_type 'CCD area detector'
_diffrn_measurement_method 'phi and omega scans'
_diffrn_radiation_monochromator graphite
_diffrn_radiation_source 'fine-focus sealed tube'
_diffrn_radiation_type MoK\a
_diffrn_radiation_wavelength 0.71073
_diffrn_reflns_av_R_equivalents 0.0326
_diffrn_reflns_av_unetI/netI 0.0202
_diffrn_reflns_Laue_measured_fraction_full 0.996
_diffrn_reflns_Laue_measured_fraction_max 0.998
_diffrn_reflns_limit_h_max 20
_diffrn_reflns_limit_h_min -20
_diffrn_reflns_limit_k_max 28
_diffrn_reflns_limit_k_min -28
_diffrn_reflns_limit_l_max 15
_diffrn_reflns_limit_l_min -15
_diffrn_reflns_number 49183
_diffrn_reflns_point_group_measured_fraction_full 0.996
_diffrn_reflns_point_group_measured_fraction_max 0.998
_diffrn_reflns_theta_full 25.242
_diffrn_reflns_theta_max 33.163
_diffrn_reflns_theta_min 2.339
_exptl_absorpt_coefficient_mu 1.267
_exptl_absorpt_correction_T_max 0.8712
_exptl_absorpt_correction_T_min 0.6741
_exptl_absorpt_correction_type multi-scan
_exptl_absorpt_process_details SADABS_Bruker_2014
_exptl_crystal_colour colorless
_exptl_crystal_density_diffrn 1.642
_exptl_crystal_description block
_exptl_crystal_F_000 1072
_exptl_crystal_size_max 0.338
_exptl_crystal_size_mid 0.274
_exptl_crystal_size_min 0.112
_refine_diff_density_max 0.460
_refine_diff_density_min -0.535
_refine_diff_density_rms 0.080
_refine_ls_extinction_coef .
_refine_ls_extinction_method none
_refine_ls_goodness_of_fit_ref 1.151
_refine_ls_hydrogen_treatment mixed
_refine_ls_matrix_type full
_refine_ls_number_parameters 159
_refine_ls_number_reflns 4099
_refine_ls_number_restraints 123
_refine_ls_restrained_S_all 1.145
_refine_ls_R_factor_all 0.0326
_refine_ls_R_factor_gt 0.0300
_refine_ls_shift/su_max 0.001
_refine_ls_shift/su_mean 0.000
_refine_ls_structure_factor_coef Fsqd
_refine_ls_weighting_details 'w=1/[\s^2^(Fo^2^)+(0.0264P)^2^+2.2065P] where P=(Fo^2^+2Fc^2^)/3'
_refine_ls_weighting_scheme calc
_refine_ls_wR_factor_gt 0.0701
_refine_ls_wR_factor_ref 0.0721
_reflns_Friedel_coverage 0.000
_reflns_Friedel_fraction_full .
_reflns_Friedel_fraction_max .
_reflns_number_gt 3838
_reflns_number_total 4099
_reflns_threshold_expression 'I > 2\s(I)'
_cod_data_source_file suppl_ncrs-2017-0157_suppl.cif
_cod_data_source_block a_A
_cod_original_cell_volume 2148.29(19)
_cod_original_sg_symbol_H-M 'C 2/c'
_cod_database_code 8106048
_shelx_space_group_comment
;
The symmetry employed for this shelxl refinement is uniquely defined
by the following loop, which should always be used as a source of
symmetry information in preference to the above space-group names.
They are only intended as comments.
;

loop_
_space_group_symop_operation_xyz
'x, y, z'
'-x, y, -z+1/2'
'x+1/2, y+1/2, z'
'-x+1/2, y+1/2, -z+1/2'
'-x, -y, -z'
'x, -y, z-1/2'
'-x+1/2, -y+1/2, -z'
'x+1/2, -y+1/2, z-1/2'

loop_
_atom_site_label
_atom_site_type_symbol
_atom_site_fract_x
_atom_site_fract_y
_atom_site_fract_z
_atom_site_U_iso_or_equiv
_atom_site_adp_type
_atom_site_occupancy
_atom_site_site_symmetry_order
_atom_site_calc_flag
_atom_site_refinement_flags_posn
_atom_site_refinement_flags_adp
_atom_site_refinement_flags_occupancy
_atom_site_disorder_assembly
_atom_site_disorder_group
Pd1 Pd 0.5000 0.31839(2) 0.7500 0.03215(5) Uani 1 2 d S TU P . .
S1 S 0.38995(6) 0.19783(3) 0.30890(7) 0.05980(14) Uani 1 1 d . U . . .
S2 S 0.48422(4) 0.40860(2) 0.58973(6) 0.04436(10) Uani 1 1 d . U . . .
N1 N 0.44970(12) 0.24457(7) 0.57476(16) 0.0367(3) Uani 1 1 d . U . . .
N2 N 0.54461(16) 0.30251(9) 0.45503(19) 0.0464(3) Uani 1 1 d . U . . .
N3 N 0.6317(2) 0.41207(11) 0.4937(2) 0.0566(4) Uani 1 1 d . U . . .
C1 C 0.33325(18) 0.16658(12) 0.6500(3) 0.0508(4) Uani 1 1 d . U . . .
H1A H 0.2670 0.1342 0.5999 0.076 Uiso 1 1 calc R U . . .
H1B H 0.3113 0.2083 0.6845 0.076 Uiso 1 1 calc R U . . .
H1C H 0.3987 0.1429 0.7365 0.076 Uiso 1 1 calc R U . . .
C2 C 0.36847(16) 0.18883(9) 0.5399(2) 0.0413(3) Uani 1 1 d . U . . .
C3 C 0.3282(2) 0.15846(11) 0.4019(3) 0.0537(5) Uani 1 1 d . U . . .
H3A H 0.2738 0.1209 0.3619 0.064 Uiso 1 1 calc R U . . .
C4 C 0.47004(16) 0.25548(10) 0.4628(2) 0.0413(3) Uani 1 1 d . U . . .
C5 C 0.55713(16) 0.36801(10) 0.5067(2) 0.0418(3) Uani 1 1 d . U . . .
C6 C 0.6960(14) 0.3851(9) 0.4193(18) 0.0460(18) Uani 0.345(9) 1 d . U P A 1
H6A H 0.6418 0.3612 0.3229 0.055 Uiso 0.345(9) 1 calc R U P A 1
H6B H 0.7582 0.3516 0.4861 0.055 Uiso 0.345(9) 1 calc R U P A 1
C7 C 0.7481(9) 0.4521(4) 0.3926(13) 0.060(2) Uani 0.345(9) 1 d . U P A 1
H7A H 0.695(8) 0.484(5) 0.325(10) 0.072 Uiso 0.345(9) 1 d . U P A 1
C8 C 0.8575(9) 0.4727(6) 0.5772(16) 0.098(4) Uani 0.345(9) 1 d . U P A 1
H8A H 0.8688 0.4439 0.6581 0.118 Uiso 0.345(9) 1 calc R U P A 1
H8B H 0.9056 0.5127 0.5966 0.118 Uiso 0.345(9) 1 calc R U P A 1
C8X C 0.8542(8) 0.4600(4) 0.4428(15) 0.146(4) Uani 0.655(9) 1 d . U P A 2
H8XA H 0.8296 0.4772 0.3452 0.175 Uiso 0.655(9) 1 calc R U P A 2
H8XB H 0.9308 0.4694 0.5244 0.175 Uiso 0.655(9) 1 calc R U P A 2
C7X C 0.7982(7) 0.4313(5) 0.4601(10) 0.099(2) Uani 0.655(9) 1 d . U P A 2
H7XA H 0.8412 0.4200 0.5642 0.118 Uiso 0.655(9) 1 calc R U P A 2
C6X C 0.6822(11) 0.3987(7) 0.4007(14) 0.083(3) Uani 0.655(9) 1 d . U P A 2
H6XA H 0.6282 0.4170 0.2981 0.099 Uiso 0.655(9) 1 calc R U P A 2
H6XB H 0.6890 0.3471 0.3928 0.099 Uiso 0.655(9) 1 calc R U P A 2
H1N3 H 0.627(3) 0.4521(16) 0.515(3) 0.061(8) Uiso 1 1 d . . . . .

loop_
_atom_site_aniso_label
_atom_site_aniso_U_11
_atom_site_aniso_U_22
_atom_site_aniso_U_33
_atom_site_aniso_U_23
_atom_site_aniso_U_13
_atom_site_aniso_U_12
Pd1 0.03235(8) 0.02940(8) 0.03265(8) 0.000 0.01577(6) 0.000
S1 0.0731(4) 0.0572(3) 0.0504(3) -0.0221(2) 0.0335(3) -0.0158(3)
S2 0.0531(2) 0.03437(19) 0.0528(2) 0.00752(16) 0.0329(2) 0.00304(16)
N1 0.0369(6) 0.0337(6) 0.0348(6) -0.0016(5) 0.0158(5) -0.0052(5)
N2 0.0543(9) 0.0484(8) 0.0437(8) -0.0043(6) 0.0308(7) -0.0076(7)
N3 0.0708(12) 0.0530(10) 0.0626(11) -0.0077(8) 0.0466(10) -0.0178(9)
C1 0.0427(9) 0.0487(10) 0.0561(11) 0.0042(8) 0.0229(8) -0.0108(7)
C2 0.0368(7) 0.0331(7) 0.0467(9) -0.0018(6) 0.0171(7) -0.0042(6)
C3 0.0546(11) 0.0418(9) 0.0565(11) -0.0135(8) 0.0239(9) -0.0130(8)
C4 0.0437(8) 0.0387(8) 0.0386(7) -0.0061(6) 0.0198(7) -0.0035(6)
C5 0.0439(8) 0.0452(8) 0.0371(7) 0.0015(6) 0.0220(7) -0.0055(7)
C6 0.057(4) 0.047(4) 0.046(3) 0.000(3) 0.036(3) -0.008(3)
C7 0.059(4) 0.053(3) 0.088(6) 0.026(3) 0.052(4) 0.008(3)
C8 0.075(5) 0.078(6) 0.125(8) 0.000(5) 0.041(5) -0.021(5)
C8X 0.134(6) 0.117(5) 0.260(12) -0.020(6) 0.154(7) -0.025(4)
C7X 0.095(4) 0.131(6) 0.101(5) -0.015(4) 0.072(4) -0.022(4)
C6X 0.111(6) 0.085(7) 0.090(6) -0.020(4) 0.079(5) -0.033(5)

loop_
_atom_type_symbol
_atom_type_description
_atom_type_scat_dispersion_real
_atom_type_scat_dispersion_imag
_atom_type_scat_source
C C 0.0033 0.0016 'International Tables Vol C Tables 4.2.6.8 and 6.1.1.4'
H H 0.0000 0.0000 'International Tables Vol C Tables 4.2.6.8 and 6.1.1.4'
N N 0.0061 0.0033 'International Tables Vol C Tables 4.2.6.8 and 6.1.1.4'
S S 0.1246 0.1234 'International Tables Vol C Tables 4.2.6.8 and 6.1.1.4'
Pd Pd -0.9988 1.0072 'International Tables Vol C Tables 4.2.6.8 and 6.1.1.4'

loop_
_geom_angle_atom_site_label_1
_geom_angle_atom_site_label_2
_geom_angle_atom_site_label_3
_geom_angle
_geom_angle_site_symmetry_1
_geom_angle_site_symmetry_3
N1 Pd1 N1 97.06(8) 2_656 .
N1 Pd1 S2 167.92(4) 2_656 .
N1 Pd1 S2 89.79(4) . .
N1 Pd1 S2 89.79(4) 2_656 2_656
N1 Pd1 S2 167.92(4) . 2_656
S2 Pd1 S2 85.30(3) . 2_656
C3 S1 C4 90.03(9) . .
C5 S2 Pd1 99.76(6) . .
C4 N1 C2 111.96(15) . .
C4 N1 Pd1 122.02(11) . .
C2 N1 Pd1 124.31(12) . .
C5 N2 C4 121.26(16) . .
C5 N3 C6X 125.7(5) . .
C5 N3 C6 119.6(7) . .
C5 N3 H1N3 112(2) . .
C6X N3 H1N3 119(2) . .
C6 N3 H1N3 128(2) . .
C2 C1 H1A 109.5 . .
C2 C1 H1B 109.5 . .
H1A C1 H1B 109.5 . .
C2 C1 H1C 109.5 . .
H1A C1 H1C 109.5 . .
H1B C1 H1C 109.5 . .
C3 C2 N1 113.80(18) . .
C3 C2 C1 124.88(17) . .
N1 C2 C1 121.32(16) . .
C2 C3 S1 111.45(15) . .
C2 C3 H3A 124.3 . .
S1 C3 H3A 124.3 . .
N1 C4 N2 129.72(16) . .
N1 C4 S1 112.76(13) . .
N2 C4 S1 117.49(14) . .
N2 C5 N3 118.05(18) . .
N2 C5 S2 127.75(14) . .
N3 C5 S2 114.18(15) . .
N3 C6 C7 104.7(12) . .
N3 C6 H6A 110.8 . .
C7 C6 H6A 110.8 . .
N3 C6 H6B 110.8 . .
C7 C6 H6B 110.8 . .
H6A C6 H6B 108.9 . .
C6 C7 C8 100.7(9) . .
C6 C7 H7A 115(6) . .
C8 C7 H7A 125(6) . .
C7 C8 H8A 120.0 . .
C7 C8 H8B 120.0 . .
H8A C8 H8B 120.0 . .
C7X C8X H8XA 120.0 . .
C7X C8X H8XB 120.0 . .
H8XA C8X H8XB 120.0 . .
C8X C7X C6X 150.0(14) . .
C8X C7X H7XA 105.0 . .
C6X C7X H7XA 105.0 . .
N3 C6X C7X 114.2(9) . .
N3 C6X H6XA 108.7 . .
C7X C6X H6XA 108.7 . .
N3 C6X H6XB 108.7 . .
C7X C6X H6XB 108.7 . .
H6XA C6X H6XB 107.6 . .

loop_
_geom_bond_atom_site_label_1
_geom_bond_atom_site_label_2
_geom_bond_distance
_geom_bond_site_symmetry_2
Pd1 N1 2.0710(14) 2_656
Pd1 N1 2.0710(14) .
Pd1 S2 2.2783(5) .
Pd1 S2 2.2784(4) 2_656
S1 C3 1.715(2) .
S1 C4 1.7306(17) .
S2 C5 1.7614(19) .
N1 C4 1.327(2) .
N1 C2 1.398(2) .
N2 C5 1.302(2) .
N2 C4 1.354(2) .
N3 C5 1.345(2) .
N3 C6X 1.447(12) .
N3 C6 1.501(18) .
N3 H1N3 0.79(3) .
C1 C2 1.491(3) .
C1 H1A 0.9600 .
C1 H1B 0.9600 .
C1 H1C 0.9600 .
C2 C3 1.345(3) .
C3 H3A 0.9300 .
C6 C7 1.517(19) .
C6 H6A 0.9700 .
C6 H6B 0.9700 .
C7 C8 1.714(18) .
C7 H7A 0.90(9) .
C8 H8A 0.9300 .
C8 H8B 0.9300 .
C8X C7X 1.005(9) .
C8X H8XA 0.9300 .
C8X H8XB 0.9300 .
C7X C6X 1.455(14) .
C7X H7XA 0.9300 .
C6X H6XA 0.9700 .
C6X H6XB 0.9700 .

loop_
_geom_torsion_atom_site_label_1
_geom_torsion_atom_site_label_2
_geom_torsion_atom_site_label_3
_geom_torsion_atom_site_label_4
_geom_torsion
_geom_torsion_site_symmetry_1
_geom_torsion_site_symmetry_2
_geom_torsion_site_symmetry_3
_geom_torsion_site_symmetry_4
C4 N1 C2 C3 -0.2(2) . . . .
Pd1 N1 C2 C3 165.15(14) . . . .
C4 N1 C2 C1 179.32(17) . . . .
Pd1 N1 C2 C1 -15.4(2) . . . .
N1 C2 C3 S1 0.1(2) . . . .
C1 C2 C3 S1 -179.35(16) . . . .
C4 S1 C3 C2 -0.03(18) . . . .
C2 N1 C4 N2 -177.89(19) . . . .
Pd1 N1 C4 N2 16.4(3) . . . .
C2 N1 C4 S1 0.14(19) . . . .
Pd1 N1 C4 S1 -165.56(8) . . . .
C5 N2 C4 N1 -40.4(3) . . . .
C5 N2 C4 S1 141.64(16) . . . .
C3 S1 C4 N1 -0.07(16) . . . .
C3 S1 C4 N2 178.23(17) . . . .
C4 N2 C5 N3 -179.25(19) . . . .
C4 N2 C5 S2 -1.1(3) . . . .
C6X N3 C5 N2 13.0(7) . . . .
C6 N3 C5 N2 0.8(7) . . . .
C6X N3 C5 S2 -165.4(6) . . . .
C6 N3 C5 S2 -177.7(7) . . . .
Pd1 S2 C5 N2 44.69(18) . . . .
Pd1 S2 C5 N3 -137.06(15) . . . .
C5 N3 C6 C7 167.7(6) . . . .
N3 C6 C7 C8 71.2(10) . . . .
C5 N3 C6X C7X -150.5(7) . . . .
C8X C7X C6X N3 -133.5(18) . . . .
